data_6000420
loop_
_publ_author_name
'Layland, R. C.'
'Kirkland, S. L.'
'Nunez, P.'
'zur Loye, H. C.'

_publ_section_title
;
 Synthesis and characterization of new Rh(III) compounds with the K4CdCl6
 structure-type: Sr3MRhO6 (M = Y, Sc, In)
;
_journal_name_full 'Journal of Solid State Chemistry'
_journal_page_first 416
_journal_page_last 421
_journal_paper_doi 10.1006/jssc.1998.7877
_journal_volume 139
_journal_year 1998
_chemical_formula_sum 'O6 Rh Sr3 Y'
_space_group_name_H-M_alt 'R -3 c'
_cell_angle_alpha 90.000
_cell_angle_beta 90.000
_cell_angle_gamma 120.000
_cell_length_a 9.7598
_cell_length_b 9.7598
_cell_length_c 11.3152
_cell_volume 933.42
_cod_database_code 6000420

loop_
_atom_site_label
_atom_site_fract_x
_atom_site_fract_y
_atom_site_fract_z
? ? ? ?
